data_1529071
loop_
_publ_author_name
'Wontcheu, J.'
'Kockelmann, W.'
'Huang Zhongle'
'Schnelle, W.'
'Bensch, W.'

_publ_section_title
;
 Synthesis, crystal structures, metal - atom distribution and magnetic
 properties of Cr(5-x) Ti(x) Se8 (x = 2, 3, 4)
;
_journal_name_full 'Solid State Sciences'
_journal_page_first 506
_journal_page_last 514
_journal_volume 9
_journal_year 2007
_chemical_formula_sum 'Cr3.072 Se8 Ti1.788'
_chemical_name_systematic 'Cr3.072 Ti1.788 Se8'
_space_group_IT_number 12
_symmetry_space_group_name_Hall '-C 2y'
_symmetry_space_group_name_H-M 'C 1 2/m 1'
_cell_angle_alpha 90
_cell_angle_beta 90.796
_cell_angle_gamma 90
_cell_formula_units_Z 4
_cell_length_a 12.3989
_cell_length_b 7.1873
_cell_length_c 11.7608
_cell_volume 1047.958
_citation_journal_id_ASTM SSSCFJ
_cod_data_source_file Wontcheu_SSSCFJ_2007_1395.cif
_cod_data_source_block Cr3.072Se8Ti1.788
_cod_original_sg_symbol_Hall '-C 2y '
_cod_database_code 1529071

loop_
_symmetry_equiv_pos_as_xyz
x,y,z
-x,y,-z
-x,-y,-z
x,-y,z
x+1/2,y+1/2,z
-x+1/2,y+1/2,-z
-x+1/2,-y+1/2,-z
x+1/2,-y+1/2,z

loop_
_atom_site_label
_atom_site_type_symbol
_atom_site_fract_x
_atom_site_fract_y
_atom_site_fract_z
_atom_site_occupancy
_atom_site_U_iso_or_equiv
Se1 Se-2 0.1641 0 0.1375 1 0.0
Cr4 Cr+3 0.25 0.25 0 0.045 0.0
Cr1 Cr+3 0.5 0 0.5 0.726 0.0
Se3 Se-2 0.4162 0.2511 0.1219 1 0.0
Cr2 Cr+3 0.25 0.2663 0.25 0.525 0.0
Se2 Se-2 0.1662 0.5 0.1152 1 0.0
Ti3 Ti+3 0.0037 0 0.2417 0.397 0.0
Cr3 Cr+3 0.0037 0 0.2417 0.603 0.0
Ti2 Ti+3 0.25 0.2663 0.25 0.475 0.0
Ti1 Ti+3 0.5 0 0.5 0.044 0.0
